data_7013548
loop_
_publ_author_name
'Burrows, Andrew D.'
'Mahon, Mary F.'
'Varrone, Maurizio'

_publ_section_title
;
 The synthesis and late transition metal chemistry of 7-aza-N-indolyl
 phosphines and the activity of their palladium complexes in CO?ethene
 co-polymerisation
;
_journal_issue 24
_journal_name_full 'Dalton Transactions'
_journal_page_first 4718
_journal_paper_doi 10.1039/b309882f
_journal_year 2003
_chemical_formula_sum 'C16 H13 Cl N4 O P Rh'
_chemical_formula_weight 446.63
_chemical_name_systematic
;
?
;
_space_group_IT_number 14
_symmetry_cell_setting monoclinic
_symmetry_space_group_name_Hall '-P 2ybc'
_symmetry_space_group_name_H-M 'P 1 21/c 1'
_atom_sites_solution_hydrogens geom
_atom_sites_solution_primary direct
_atom_sites_solution_secondary difmap
_audit_creation_method SHELXL-97
_cell_angle_alpha 90.00
_cell_angle_beta 99.2540(10)
_cell_angle_gamma 90.00
_cell_formula_units_Z 4
_cell_length_a 8.71300(10)
_cell_length_b 11.0150(2)
_cell_length_c 17.8380(2)
_cell_measurement_reflns_used 25
_cell_measurement_temperature 150(2)
_cell_measurement_theta_max 18
_cell_measurement_theta_min 12
_cell_volume 1689.70(4)
_computing_data_reduction 'Denzo and Scalepack (otwinowski & Minor, 1997)'
_computing_molecular_graphics 'ORTEX (P.McArdle, 1995)'
_computing_publication_material 'SHELXL-97/2 (Sheldrick,1997)'
_computing_structure_refinement 'SHELXL-97 (Sheldrick, 1997)'
_computing_structure_solution 'SHELXS-97 (Sheldrick, 1990)'
_diffrn_ambient_temperature 150(2)
_diffrn_measured_fraction_theta_full 0.979
_diffrn_measured_fraction_theta_max 0.979
_diffrn_measurement_device_type KappaCCD
_diffrn_measurement_method KappaCCD
_diffrn_radiation_monochromator graphite
_diffrn_radiation_source 'fine-focus sealed tube'
_diffrn_radiation_type MoK\a
_diffrn_radiation_wavelength 0.71073
_diffrn_reflns_av_R_equivalents 0.0323
_diffrn_reflns_av_sigmaI/netI 0.0213
_diffrn_reflns_limit_h_max 11
_diffrn_reflns_limit_h_min -11
_diffrn_reflns_limit_k_max 14
_diffrn_reflns_limit_k_min -14
_diffrn_reflns_limit_l_max 23
_diffrn_reflns_limit_l_min -21
_diffrn_reflns_number 29040
_diffrn_reflns_theta_full 27.49
_diffrn_reflns_theta_max 27.49
_diffrn_reflns_theta_min 2.96
_exptl_absorpt_coefficient_mu 1.274
_exptl_absorpt_correction_T_max 0.80
_exptl_absorpt_correction_T_min 0.70
_exptl_absorpt_correction_type multi-scan
_exptl_crystal_colour Yellow
_exptl_crystal_density_diffrn 1.756
_exptl_crystal_density_method 'not measured'
_exptl_crystal_description Block
_exptl_crystal_F_000 888
_exptl_crystal_size_max 0.40
_exptl_crystal_size_mid 0.33
_exptl_crystal_size_min 0.18
_refine_diff_density_max 0.625
_refine_diff_density_min -0.586
_refine_diff_density_rms 0.064
_refine_ls_extinction_coef 0.0113(10)
_refine_ls_extinction_expression Fc^*^=kFc[1+0.001xFc^2^\l^3^/sin(2\q)]^-1/4^
_refine_ls_extinction_method SHELXL
_refine_ls_goodness_of_fit_ref 1.007
_refine_ls_hydrogen_treatment mixed
_refine_ls_matrix_type full
_refine_ls_number_parameters 218
_refine_ls_number_reflns 3794
_refine_ls_number_restraints 0
_refine_ls_restrained_S_all 1.007
_refine_ls_R_factor_all 0.0225
_refine_ls_R_factor_gt 0.0217
_refine_ls_shift/su_max 0.001
_refine_ls_shift/su_mean 0.000
_refine_ls_structure_factor_coef Fsqd
_refine_ls_weighting_details
; calc
[1.00000+0.00000exp(0.00(sin\q/\l)^2^)]/
[\s^2^(Fo^2^)+0.0000+1.5445*P+(0.0351P)^2^+0.0000sin\q/\l]
where P = 0.00000Fo^2^ + 1.00000Fc^2^
;
_refine_ls_weighting_scheme calc
_refine_ls_wR_factor_gt 0.0608
_refine_ls_wR_factor_ref 0.0615
_reflns_number_gt 3675
_reflns_number_total 3794
_reflns_threshold_expression >2sigma(I)
_cod_data_source_file b309882f.txt
_cod_data_source_block compound3b_h01adb4
_cod_depositor_comments
;
The following automatic conversions were performed:
'_symmetry_cell_setting' value 'Monoclinic' changed to 'monoclinic'
according to '/home/saulius/struct/CIF-dictionaries/cif_core.dic'
dictionary named 'cif_core.dic' version 2.4.1 from
2010-06-29.

'_exptl_absorpt_correction_type' value 'Multi-Scan' changed
to 'multi-scan' according to
'/home/saulius/struct/CIF-dictionaries/cif_core.dic' dictionary named
'cif_core.dic' version 2.4.1 from 2010-06-29.

Automatic conversion script
Id: cif_fix_enum 1527 2010-12-29 10:47:43Z saulius 
;
_cod_original_sg_symbol_H-M P21/c
_cod_database_code 7013548

loop_
_symmetry_equiv_pos_as_xyz
'x, y, z'
'-x, y+1/2, -z+1/2'
'-x, -y, -z'
'x, -y-1/2, z-1/2'

loop_
_atom_site_label
_atom_site_type_symbol
_atom_site_fract_x
_atom_site_fract_y
_atom_site_fract_z
_atom_site_U_iso_or_equiv
_atom_site_adp_type
_atom_site_occupancy
_atom_site_symmetry_multiplicity
_atom_site_calc_flag
_atom_site_refinement_flags
_atom_site_disorder_assembly
_atom_site_disorder_group
Rh1 Rh 0.184388(14) 0.215684(11) 0.273641(7) 0.01613(8) Uani 1 1 d . . .
P1 P 0.08027(5) 0.26265(4) 0.15886(2) 0.01670(10) Uani 1 1 d . . .
Cl2 Cl 0.31314(5) 0.15820(4) 0.39520(2) 0.02309(11) Uani 1 1 d . . .
C3 C 0.4334(2) -0.10875(19) 0.20516(12) 0.0327(4) Uani 1 1 d . . .
H3 H 0.4993 -0.1730 0.2279 0.039 Uiso 1 1 d R . .
N3 N 0.12093(17) 0.39359(14) 0.11655(9) 0.0203(3) Uani 1 1 d . . .
N4 N -0.11426(17) 0.25920(15) 0.13310(9) 0.0208(3) Uani 1 1 d . . .
O1 O 0.03852(19) 0.42672(15) 0.33848(9) 0.0382(4) Uani 1 1 d . . .
N2 N 0.15848(18) 0.15870(14) 0.10545(8) 0.0212(3) Uani 1 1 d . . .
C4 C 0.4006(2) -0.10314(18) 0.12673(12) 0.0297(4) Uani 1 1 d . . .
H4 H 0.4419 -0.1617 0.0954 0.036 Uiso 1 1 d R . .
C16 C -0.2112(2) 0.19497(18) 0.17420(11) 0.0249(4) Uani 1 1 d . . .
H16 H -0.1916 0.1545 0.2225 0.030 Uiso 1 1 d R . .
N1 N 0.28207(17) 0.06867(14) 0.22094(8) 0.0195(3) Uani 1 1 d . . .
C6 C 0.2390(2) 0.03284(19) 0.01945(11) 0.0290(4) Uani 1 1 d . . .
H6 H 0.2467 0.0035 -0.0305 0.035 Uiso 1 1 d R . .
C12 C 0.0509(2) 0.50442(17) 0.12873(11) 0.0267(4) Uani 1 1 d . . .
H12 H -0.0490 0.5233 0.1419 0.032 Uiso 1 1 d R . .
C1 C 0.0950(2) 0.34640(18) 0.31305(10) 0.0238(4) Uani 1 1 d . . .
C8 C 0.25043(19) 0.07057(15) 0.14505(10) 0.0185(3) Uani 1 1 d . . .
C13 C -0.2045(2) 0.29988(19) 0.06590(11) 0.0263(4) Uani 1 1 d . . .
H13 H -0.1784 0.3450 0.0237 0.032 Uiso 1 1 d R . .
C15 C -0.3573(2) 0.1969(2) 0.13386(13) 0.0307(4) Uani 1 1 d . . .
H15 H -0.4535 0.1619 0.1430 0.037 Uiso 1 1 d R . .
C2 C 0.3739(2) -0.02300(18) 0.25077(11) 0.0271(4) Uani 1 1 d . . .
H2 H 0.4001 -0.0312 0.3049 0.033 Uiso 1 1 d R . .
C5 C 0.3035(2) -0.01026(17) 0.09411(11) 0.0228(4) Uani 1 1 d . . .
C14 C -0.3532(2) 0.2636(2) 0.06579(12) 0.0299(4) Uani 1 1 d . . .
H14 H -0.4467 0.2765 0.0302 0.036 Uiso 1 1 d R . .
C7 C 0.1537(2) 0.13333(19) 0.02775(10) 0.0280(4) Uani 1 1 d . . .
H7 H 0.1011 0.1753 -0.0162 0.034 Uiso 1 1 d R . .
C9 C 0.2706(2) 0.41922(19) 0.10214(12) 0.0284(4) Uani 1 1 d . . .
H9 H 0.3537 0.3672 0.0925 0.034 Uiso 1 1 d R . .
C11 C 0.1513(3) 0.59483(18) 0.11998(11) 0.0309(4) Uani 1 1 d . . .
H11 H 0.1432 0.6816 0.1230 0.037 Uiso 1 1 d R . .
C10 C 0.2904(2) 0.5410(2) 0.10309(12) 0.0325(4) Uani 1 1 d . . .
H10 H 0.3762 0.5913 0.0949 0.039 Uiso 1 1 d R . .

loop_
_atom_site_aniso_label
_atom_site_aniso_U_11
_atom_site_aniso_U_22
_atom_site_aniso_U_33
_atom_site_aniso_U_23
_atom_site_aniso_U_13
_atom_site_aniso_U_12
Rh1 0.01472(10) 0.01708(10) 0.01626(10) 0.00042(4) 0.00153(5) 0.00067(4)
P1 0.0150(2) 0.0183(2) 0.0167(2) 0.00144(15) 0.00225(15) 0.00200(15)
Cl2 0.0218(2) 0.0273(2) 0.0187(2) 0.00148(15) -0.00112(15) 0.00025(16)
C3 0.0339(10) 0.0270(10) 0.0355(11) 0.0007(8) 0.0002(8) 0.0136(8)
N3 0.0175(7) 0.0200(7) 0.0241(7) 0.0039(6) 0.0059(5) 0.0032(5)
N4 0.0165(7) 0.0258(7) 0.0199(7) 0.0031(6) 0.0020(5) 0.0013(6)
O1 0.0443(9) 0.0368(8) 0.0334(8) -0.0083(6) 0.0063(7) 0.0167(7)
N2 0.0237(7) 0.0206(7) 0.0188(7) 0.0006(6) 0.0024(5) 0.0039(6)
C4 0.0322(10) 0.0234(9) 0.0338(10) -0.0044(8) 0.0064(8) 0.0069(8)
C16 0.0224(9) 0.0266(9) 0.0269(9) 0.0002(7) 0.0077(7) -0.0037(7)
N1 0.0193(6) 0.0180(7) 0.0206(7) -0.0002(5) 0.0014(5) 0.0013(6)
C6 0.0353(10) 0.0297(10) 0.0226(9) -0.0029(7) 0.0060(7) 0.0047(8)
C12 0.0313(10) 0.0230(9) 0.0279(9) 0.0033(7) 0.0110(7) 0.0082(7)
C1 0.0226(8) 0.0286(9) 0.0197(8) 0.0023(7) 0.0016(6) 0.0021(7)
C8 0.0163(7) 0.0170(7) 0.0223(8) -0.0001(6) 0.0034(6) -0.0007(6)
C13 0.0217(9) 0.0372(10) 0.0185(9) 0.0032(7) -0.0014(7) 0.0051(8)
C15 0.0196(9) 0.0355(10) 0.0376(11) -0.0067(8) 0.0061(8) -0.0045(8)
C2 0.0287(9) 0.0244(9) 0.0266(9) 0.0009(7) -0.0010(7) 0.0073(7)
C5 0.0228(8) 0.0210(8) 0.0253(9) -0.0027(7) 0.0054(7) -0.0005(7)
C14 0.0200(9) 0.0396(11) 0.0280(10) -0.0086(8) -0.0029(7) 0.0046(8)
C7 0.0356(10) 0.0313(10) 0.0169(8) 0.0000(7) 0.0036(7) 0.0064(8)
C9 0.0192(8) 0.0326(10) 0.0349(10) 0.0114(8) 0.0093(7) 0.0032(7)
C11 0.0447(12) 0.0213(9) 0.0272(10) 0.0032(7) 0.0070(8) 0.0008(8)
C10 0.0254(9) 0.0344(11) 0.0363(11) 0.0127(9) 0.0007(8) -0.0063(8)

loop_
_atom_type_symbol
_atom_type_description
_atom_type_scat_dispersion_real
_atom_type_scat_dispersion_imag
_atom_type_scat_source
C C 0.0033 0.0016 'International Tables Vol C Tables 4.2.6.8 and 6.1.1.4'
H H 0.0000 0.0000 'International Tables Vol C Tables 4.2.6.8 and 6.1.1.4'
Cl Cl 0.1484 0.1585 'International Tables Vol C Tables 4.2.6.8 and 6.1.1.4'
N N 0.0061 0.0033 'International Tables Vol C Tables 4.2.6.8 and 6.1.1.4'
O O 0.0106 0.0060 'International Tables Vol C Tables 4.2.6.8 and 6.1.1.4'
P P 0.1023 0.0942 'International Tables Vol C Tables 4.2.6.8 and 6.1.1.4'
Rh Rh -1.1178 0.9187 'International Tables Vol C Tables 4.2.6.8 and 6.1.1.4'

loop_
_geom_angle_atom_site_label_1
_geom_angle_atom_site_label_2
_geom_angle_atom_site_label_3
_geom_angle
_geom_angle_site_symmetry_1
_geom_angle_site_symmetry_3
_geom_angle_publ_flag
C1 Rh1 N1 176.30(7) . . ?
C1 Rh1 P1 92.05(6) . . ?
N1 Rh1 P1 84.27(4) . . ?
C1 Rh1 Cl2 91.54(6) . . ?
N1 Rh1 Cl2 92.12(4) . . ?
P1 Rh1 Cl2 175.852(16) . . ?
N4 P1 N3 99.87(8) . . ?
N4 P1 N2 107.97(8) . . ?
N3 P1 N2 101.11(8) . . ?
N4 P1 Rh1 120.21(6) . . ?
N3 P1 Rh1 122.67(6) . . ?
N2 P1 Rh1 102.96(5) . . ?
C4 C3 C2 121.49(18) . . ?
C12 N3 C9 107.19(16) . . ?
C12 N3 P1 123.21(12) . . ?
C9 N3 P1 121.52(13) . . ?
C16 N4 C13 107.96(15) . . ?
C16 N4 P1 122.38(13) . . ?
C13 N4 P1 129.03(13) . . ?
C8 N2 C7 106.70(15) . . ?
C8 N2 P1 116.05(12) . . ?
C7 N2 P1 137.23(13) . . ?
C3 C4 C5 117.88(18) . . ?
C15 C16 N4 107.97(18) . . ?
C8 N1 C2 115.16(15) . . ?
C8 N1 Rh1 113.89(11) . . ?
C2 N1 Rh1 130.91(13) . . ?
C7 C6 C5 107.92(17) . . ?
C11 C12 N3 108.64(17) . . ?
O1 C1 Rh1 178.92(18) . . ?
N1 C8 N2 122.53(15) . . ?
N1 C8 C5 127.59(16) . . ?
N2 C8 C5 109.87(15) . . ?
C14 C13 N4 108.21(18) . . ?
C16 C15 C14 108.04(18) . . ?
N1 C2 C3 121.98(18) . . ?
C4 C5 C8 115.89(17) . . ?
C4 C5 C6 138.46(18) . . ?
C8 C5 C6 105.63(16) . . ?
C13 C14 C15 107.82(17) . . ?
C6 C7 N2 109.87(17) . . ?
C10 C9 N3 108.61(18) . . ?
C12 C11 C10 107.84(18) . . ?
C9 C10 C11 107.69(18) . . ?

loop_
_geom_bond_atom_site_label_1
_geom_bond_atom_site_label_2
_geom_bond_distance
_geom_bond_site_symmetry_2
_geom_bond_publ_flag
Rh1 C1 1.8305(19) . ?
Rh1 N1 2.1184(15) . ?
Rh1 P1 2.1646(4) . ?
Rh1 Cl2 2.3620(4) . ?
P1 N4 1.6837(16) . ?
P1 N3 1.6915(15) . ?
P1 N2 1.7006(15) . ?
C3 C4 1.384(3) . ?
C3 C2 1.399(3) . ?
N3 C12 1.397(2) . ?
N3 C9 1.398(2) . ?
N4 C16 1.397(2) . ?
N4 C13 1.397(2) . ?
O1 C1 1.141(2) . ?
N2 C8 1.379(2) . ?
N2 C7 1.408(2) . ?
C4 C5 1.394(3) . ?
C16 C15 1.358(3) . ?
N1 C8 1.338(2) . ?
N1 C2 1.344(2) . ?
C6 C7 1.355(3) . ?
C6 C5 1.440(3) . ?
C12 C11 1.351(3) . ?
C8 C5 1.403(2) . ?
C13 C14 1.355(3) . ?
C15 C14 1.425(3) . ?
C9 C10 1.353(3) . ?
C11 C10 1.425(3) . ?
